data_4025118
loop_
_publ_author_name
'Liang-Feng Yao'
'Yin Wei'
'Min Shi'

_publ_section_title
;
Silver- and Gold-Catalyzed Intramolecular Rearrangement of Propargylic
Alcohols Tethered with Methylenecyclopropanes: Stereoselective Synthesis of
Allenylcyclobutanols and 1-Vinyl-3-oxabicyclo[3.2.1]octan-8-one Derivatives
;
_journal_name_full 'Journal of Organic Chemistry'
_journal_page_first 9466
_journal_page_last 9469
_journal_paper_doi 10.1021/jo902261r
_journal_volume 74
_journal_year 2009
_chemical_formula_sum 'C27 H24 O2'
_chemical_formula_weight 380.46
_chemical_name_systematic
; 
 ? 
;
_space_group_IT_number 61
_symmetry_cell_setting orthorhombic
_symmetry_space_group_name_Hall '-P 2bc 2ac'
_symmetry_space_group_name_H-M 'P c a b'
_atom_sites_solution_hydrogens geom
_atom_sites_solution_primary direct
_atom_sites_solution_secondary difmap
_audit_creation_method SHELXL-97
_cell_angle_alpha 90.00
_cell_angle_beta 90.00
_cell_angle_gamma 90.00
_cell_formula_units_Z 8
_cell_length_a 11.3164(12)
_cell_length_b 17.6548(19)
_cell_length_c 20.537(2)
_cell_measurement_reflns_used 2367
_cell_measurement_temperature 293(2)
_cell_measurement_theta_max 47.675
_cell_measurement_theta_min 4.587
_cell_volume 4103.0(8)
_computing_cell_refinement 'Bruker SMART'
_computing_data_collection 'Bruker SMART'
_computing_data_reduction 'Bruker SHELXTL'
_computing_molecular_graphics 'Bruker SHELXTL'
_computing_publication_material 'Bruker SHELXTL'
_computing_structure_refinement 'SHELXL-97 (Sheldrick, 1997)'
_computing_structure_solution 'SHELXS-97 (Sheldrick, 1990)'
_diffrn_ambient_temperature 293(2)
_diffrn_measured_fraction_theta_full 1.000
_diffrn_measured_fraction_theta_max 1.000
_diffrn_measurement_device_type 'CCD area detector'
_diffrn_measurement_method 'phi and omega scans'
_diffrn_radiation_monochromator graphite
_diffrn_radiation_source 'fine-focus sealed tube'
_diffrn_radiation_type MoK\a
_diffrn_radiation_wavelength 0.71073
_diffrn_reflns_av_R_equivalents 0.0681
_diffrn_reflns_av_sigmaI/netI 0.0541
_diffrn_reflns_limit_h_max 13
_diffrn_reflns_limit_h_min -13
_diffrn_reflns_limit_k_max 21
_diffrn_reflns_limit_k_min -17
_diffrn_reflns_limit_l_max 24
_diffrn_reflns_limit_l_min -24
_diffrn_reflns_number 20449
_diffrn_reflns_theta_full 25.50
_diffrn_reflns_theta_max 25.50
_diffrn_reflns_theta_min 1.98
_exptl_absorpt_coefficient_mu 0.076
_exptl_absorpt_correction_T_max 1.00000
_exptl_absorpt_correction_T_min 0.82477
_exptl_absorpt_correction_type empirical
_exptl_absorpt_process_details sadabs
_exptl_crystal_colour colorless
_exptl_crystal_density_diffrn 1.232
_exptl_crystal_density_method 'not measured'
_exptl_crystal_description prismatic
_exptl_crystal_F_000 1616
_exptl_crystal_size_max 0.412
_exptl_crystal_size_mid 0.201
_exptl_crystal_size_min 0.075
_refine_diff_density_max 0.299
_refine_diff_density_min -0.228
_refine_diff_density_rms 0.061
_refine_ls_extinction_coef 0.0058(11)
_refine_ls_extinction_expression Fc^*^=kFc[1+0.001xFc^2^\l^3^/sin(2\q)]^-1/4^
_refine_ls_extinction_method SHELXL
_refine_ls_goodness_of_fit_ref 1.082
_refine_ls_hydrogen_treatment constr
_refine_ls_matrix_type full
_refine_ls_number_parameters 263
_refine_ls_number_reflns 3821
_refine_ls_number_restraints 0
_refine_ls_restrained_S_all 1.082
_refine_ls_R_factor_all 0.1231
_refine_ls_R_factor_gt 0.0777
_refine_ls_shift/su_max 0.013
_refine_ls_shift/su_mean 0.001
_refine_ls_structure_factor_coef Fsqd
_refine_ls_weighting_details 'calc w=1/[\s^2^(Fo^2^)+(0.1084P)^2^+0.4630P] where P=(Fo^2^+2Fc^2^)/3'
_refine_ls_weighting_scheme calc
_refine_ls_wR_factor_gt 0.1888
_refine_ls_wR_factor_ref 0.2259
_reflns_number_gt 2253
_reflns_number_total 3821
_reflns_threshold_expression >2sigma(I)
_cod_data_source_file jo902261r_si_001.cif
_cod_data_source_block cd28455
_cod_depositor_comments
;
The following automatic conversions were performed:
'_symmetry_cell_setting' value 'Orthorhombic' changed to 'orthorhombic'
according to '/home/saulius/struct/CIF-dictionaries/cif_core.dic'
dictionary named 'cif_core.dic' version 2.4.1 from 2010-06-29.

Automatic conversion script
Id: cif_fix_enum 1527 2010-12-29 10:47:43Z saulius 
;
_cod_original_sg_symbol_H-M Pcab
_cod_database_code 4025118

loop_
_symmetry_equiv_pos_as_xyz
'x, y, z'
'-x, -y+1/2, z+1/2'
'x+1/2, -y, -z+1/2'
'-x+1/2, y+1/2, -z'
'-x, -y, -z'
'x, y-1/2, -z-1/2'
'-x-1/2, y, z-1/2'
'x-1/2, -y-1/2, z'

loop_
_atom_site_label
_atom_site_type_symbol
_atom_site_fract_x
_atom_site_fract_y
_atom_site_fract_z
_atom_site_U_iso_or_equiv
_atom_site_adp_type
_atom_site_occupancy
_atom_site_symmetry_multiplicity
_atom_site_calc_flag
_atom_site_refinement_flags
_atom_site_disorder_assembly
_atom_site_disorder_group
O1 O 0.0491(2) 0.32555(14) 0.18402(12) 0.0671(7) Uani 1 1 d . . .
O2 O 0.3126(2) 0.23201(12) 0.26558(10) 0.0527(6) Uani 1 1 d . . .
C1 C 0.0952(3) 0.42621(16) 0.34918(14) 0.0420(7) Uani 1 1 d . . .
C2 C 0.0607(3) 0.36319(16) 0.31867(15) 0.0486(8) Uani 1 1 d . . .
H2 H -0.0205 0.3612 0.3119 0.058 Uiso 1 1 calc R . .
C3 C 0.1239(3) 0.29508(16) 0.29305(15) 0.0421(8) Uani 1 1 d . . .
C4 C 0.0906(3) 0.28092(19) 0.22226(16) 0.0508(8) Uani 1 1 d . . .
C5 C 0.1307(3) 0.20101(19) 0.20924(17) 0.0559(9) Uani 1 1 d . . .
H5 H 0.0953 0.1793 0.1699 0.067 Uiso 1 1 calc R . .
C6 C 0.2662(3) 0.2100(2) 0.20408(17) 0.0575(9) Uani 1 1 d . . .
H6A H 0.3013 0.1624 0.1906 0.069 Uiso 1 1 calc R . .
H6B H 0.2852 0.2480 0.1716 0.069 Uiso 1 1 calc R . .
C7 C 0.2604(3) 0.29933(17) 0.29084(16) 0.0487(8) Uani 1 1 d . . .
H7A H 0.2837 0.3420 0.2640 0.058 Uiso 1 1 calc R . .
H7B H 0.2901 0.3082 0.3345 0.058 Uiso 1 1 calc R . .
C8 C 0.0966(3) 0.15851(18) 0.27110(17) 0.0587(10) Uani 1 1 d . . .
H8A H 0.1579 0.1227 0.2831 0.070 Uiso 1 1 calc R . .
H8B H 0.0233 0.1310 0.2647 0.070 Uiso 1 1 calc R . .
C9 C 0.0816(3) 0.21952(16) 0.32489(16) 0.0478(8) Uani 1 1 d . . .
H9 H -0.0038 0.2251 0.3311 0.057 Uiso 1 1 calc R . .
C10 C 0.1315(3) 0.20256(17) 0.39148(16) 0.0500(8) Uani 1 1 d . . .
C11 C 0.2340(3) 0.1609(2) 0.40042(18) 0.0684(11) Uani 1 1 d . . .
H11 H 0.2756 0.1436 0.3643 0.082 Uiso 1 1 calc R . .
C12 C 0.2751(4) 0.1446(3) 0.4621(2) 0.0907(15) Uani 1 1 d . . .
H12 H 0.3449 0.1175 0.4670 0.109 Uiso 1 1 calc R . .
C13 C 0.2147(5) 0.1679(3) 0.5160(2) 0.0924(15) Uani 1 1 d . . .
H13 H 0.2417 0.1554 0.5574 0.111 Uiso 1 1 calc R . .
C14 C 0.1144(5) 0.2097(2) 0.5085(2) 0.0841(14) Uani 1 1 d . . .
H14 H 0.0737 0.2268 0.5450 0.101 Uiso 1 1 calc R . .
C15 C 0.0721(4) 0.2270(2) 0.44639(18) 0.0666(11) Uani 1 1 d . . .
H15 H 0.0033 0.2553 0.4419 0.080 Uiso 1 1 calc R . .
C16 C 0.0078(3) 0.48589(16) 0.36501(15) 0.0461(8) Uani 1 1 d . . .
C17 C -0.0954(3) 0.49564(19) 0.32905(18) 0.0589(10) Uani 1 1 d . . .
H17 H -0.1077 0.4659 0.2923 0.071 Uiso 1 1 calc R . .
C18 C -0.1806(3) 0.5486(2) 0.34651(19) 0.0680(11) Uani 1 1 d . . .
H18 H -0.2500 0.5530 0.3225 0.082 Uiso 1 1 calc R . .
C19 C -0.1613(4) 0.5945(2) 0.3995(2) 0.0739(12) Uani 1 1 d . . .
H19 H -0.2177 0.6301 0.4117 0.089 Uiso 1 1 calc R . .
C20 C -0.0590(4) 0.5877(2) 0.4344(2) 0.0745(12) Uani 1 1 d . . .
H20 H -0.0457 0.6193 0.4699 0.089 Uiso 1 1 calc R . .
C21 C 0.0250(3) 0.53418(19) 0.41759(17) 0.0583(10) Uani 1 1 d . . .
H21 H 0.0942 0.5305 0.4419 0.070 Uiso 1 1 calc R . .
C22 C 0.2197(3) 0.44129(17) 0.37074(15) 0.0457(8) Uani 1 1 d . . .
C23 C 0.2890(3) 0.49426(19) 0.33892(19) 0.0615(10) Uani 1 1 d . . .
H23 H 0.2583 0.5198 0.3031 0.074 Uiso 1 1 calc R . .
C24 C 0.4022(4) 0.5100(2) 0.3591(2) 0.0775(12) Uani 1 1 d . . .
H24 H 0.4478 0.5449 0.3364 0.093 Uiso 1 1 calc R . .
C25 C 0.4474(4) 0.4745(3) 0.4124(2) 0.0788(13) Uani 1 1 d . . .
H25 H 0.5241 0.4849 0.4260 0.095 Uiso 1 1 calc R . .
C26 C 0.3799(4) 0.4236(2) 0.4456(2) 0.0744(12) Uani 1 1 d . . .
H26 H 0.4104 0.4001 0.4825 0.089 Uiso 1 1 calc R . .
C27 C 0.2666(3) 0.4063(2) 0.42528(16) 0.0576(9) Uani 1 1 d . . .
H27 H 0.2218 0.3712 0.4482 0.069 Uiso 1 1 calc R . .

loop_
_atom_site_aniso_label
_atom_site_aniso_U_11
_atom_site_aniso_U_22
_atom_site_aniso_U_33
_atom_site_aniso_U_23
_atom_site_aniso_U_13
_atom_site_aniso_U_12
O1 0.0725(18) 0.0669(17) 0.0621(15) 0.0114(13) -0.0092(13) 0.0131(13)
O2 0.0540(14) 0.0464(13) 0.0576(14) -0.0129(10) -0.0075(11) 0.0111(11)
C1 0.0451(18) 0.0347(17) 0.0463(17) 0.0020(13) 0.0015(14) 0.0003(13)
C2 0.051(2) 0.0360(17) 0.0590(19) 0.0006(15) 0.0017(16) 0.0036(15)
C3 0.0405(18) 0.0368(17) 0.0489(18) -0.0027(14) -0.0058(14) 0.0016(13)
C4 0.050(2) 0.051(2) 0.0519(19) 0.0012(16) -0.0073(16) 0.0022(15)
C5 0.065(2) 0.049(2) 0.055(2) -0.0121(16) -0.0146(18) -0.0006(17)
C6 0.060(2) 0.053(2) 0.059(2) -0.0127(17) -0.0101(18) 0.0099(17)
C7 0.0475(19) 0.0408(18) 0.0579(19) -0.0075(15) -0.0010(16) 0.0016(14)
C8 0.063(2) 0.0410(19) 0.072(2) -0.0078(17) -0.0114(19) -0.0025(16)
C9 0.0467(19) 0.0369(17) 0.060(2) -0.0036(14) -0.0082(16) 0.0000(14)
C10 0.054(2) 0.0371(18) 0.059(2) 0.0004(15) -0.0039(17) -0.0037(15)
C11 0.064(3) 0.079(3) 0.063(2) 0.0153(19) -0.002(2) 0.018(2)
C12 0.091(4) 0.106(4) 0.074(3) 0.026(3) -0.017(3) 0.016(3)
C13 0.124(5) 0.087(3) 0.066(3) 0.011(2) -0.017(3) 0.004(3)
C14 0.121(4) 0.070(3) 0.062(3) -0.002(2) 0.012(3) 0.003(3)
C15 0.082(3) 0.050(2) 0.068(2) -0.0061(18) 0.008(2) 0.0003(19)
C16 0.056(2) 0.0308(16) 0.0519(18) 0.0025(14) 0.0045(16) 0.0046(14)
C17 0.066(2) 0.049(2) 0.062(2) -0.0002(16) -0.0067(19) 0.0145(18)
C18 0.062(2) 0.060(2) 0.082(3) 0.007(2) -0.005(2) 0.0211(19)
C19 0.086(3) 0.058(2) 0.077(3) -0.003(2) 0.018(2) 0.022(2)
C20 0.094(3) 0.058(2) 0.072(2) -0.015(2) 0.005(2) 0.020(2)
C21 0.064(2) 0.049(2) 0.062(2) -0.0090(17) 0.0028(18) 0.0110(17)
C22 0.049(2) 0.0365(17) 0.0515(18) -0.0063(14) 0.0025(15) -0.0041(14)
C23 0.065(3) 0.048(2) 0.071(2) 0.0003(17) 0.0018(19) -0.0101(17)
C24 0.064(3) 0.067(3) 0.101(3) -0.011(2) 0.003(3) -0.019(2)
C25 0.056(3) 0.083(3) 0.097(3) -0.029(3) -0.013(2) -0.005(2)
C26 0.080(3) 0.075(3) 0.067(2) -0.014(2) -0.022(2) 0.008(2)
C27 0.061(2) 0.060(2) 0.051(2) -0.0039(17) -0.0098(17) -0.0010(18)

loop_
_atom_type_symbol
_atom_type_description
_atom_type_scat_dispersion_real
_atom_type_scat_dispersion_imag
_atom_type_scat_source
C C 0.0033 0.0016 'International Tables Vol C Tables 4.2.6.8 and 6.1.1.4'
H H 0.0000 0.0000 'International Tables Vol C Tables 4.2.6.8 and 6.1.1.4'
O O 0.0106 0.0060 'International Tables Vol C Tables 4.2.6.8 and 6.1.1.4'

loop_
_geom_angle_atom_site_label_1
_geom_angle_atom_site_label_2
_geom_angle_atom_site_label_3
_geom_angle
_geom_angle_site_symmetry_1
_geom_angle_site_symmetry_3
_geom_angle_publ_flag
C6 O2 C7 113.4(2) . . ?
C2 C1 C16 120.0(3) . . ?
C2 C1 C22 124.1(3) . . ?
C16 C1 C22 115.9(3) . . ?
C1 C2 C3 134.1(3) . . ?
C1 C2 H2 113.0 . . ?
C3 C2 H2 113.0 . . ?
C2 C3 C4 110.5(3) . . ?
C2 C3 C7 116.7(3) . . ?
C4 C3 C7 103.1(3) . . ?
C2 C3 C9 113.2(3) . . ?
C4 C3 C9 100.6(2) . . ?
C7 C3 C9 111.1(2) . . ?
O1 C4 C5 127.8(3) . . ?
O1 C4 C3 127.6(3) . . ?
C5 C4 C3 104.4(3) . . ?
C4 C5 C8 103.7(3) . . ?
C4 C5 C6 102.5(3) . . ?
C8 C5 C6 111.0(3) . . ?
C4 C5 H5 112.9 . . ?
C8 C5 H5 112.9 . . ?
C6 C5 H5 112.9 . . ?
O2 C6 C5 109.5(3) . . ?
O2 C6 H6A 109.8 . . ?
C5 C6 H6A 109.8 . . ?
O2 C6 H6B 109.8 . . ?
C5 C6 H6B 109.8 . . ?
H6A C6 H6B 108.2 . . ?
O2 C7 C3 112.6(3) . . ?
O2 C7 H7A 109.1 . . ?
C3 C7 H7A 109.1 . . ?
O2 C7 H7B 109.1 . . ?
C3 C7 H7B 109.1 . . ?
H7A C7 H7B 107.8 . . ?
C5 C8 C9 106.2(3) . . ?
C5 C8 H8A 110.5 . . ?
C9 C8 H8A 110.5 . . ?
C5 C8 H8B 110.5 . . ?
C9 C8 H8B 110.5 . . ?
H8A C8 H8B 108.7 . . ?
C10 C9 C8 117.8(3) . . ?
C10 C9 C3 115.7(3) . . ?
C8 C9 C3 105.2(3) . . ?
C10 C9 H9 105.7 . . ?
C8 C9 H9 105.7 . . ?
C3 C9 H9 105.7 . . ?
C15 C10 C11 117.7(3) . . ?
C15 C10 C9 119.7(3) . . ?
C11 C10 C9 122.6(3) . . ?
C12 C11 C10 120.9(4) . . ?
C12 C11 H11 119.5 . . ?
C10 C11 H11 119.5 . . ?
C13 C12 C11 120.9(4) . . ?
C13 C12 H12 119.5 . . ?
C11 C12 H12 119.5 . . ?
C14 C13 C12 119.3(4) . . ?
C14 C13 H13 120.4 . . ?
C12 C13 H13 120.4 . . ?
C13 C14 C15 120.4(4) . . ?
C13 C14 H14 119.8 . . ?
C15 C14 H14 119.8 . . ?
C10 C15 C14 120.7(4) . . ?
C10 C15 H15 119.6 . . ?
C14 C15 H15 119.6 . . ?
C21 C16 C17 117.0(3) . . ?
C21 C16 C1 120.8(3) . . ?
C17 C16 C1 122.1(3) . . ?
C18 C17 C16 121.9(3) . . ?
C18 C17 H17 119.1 . . ?
C16 C17 H17 119.1 . . ?
C19 C18 C17 119.4(4) . . ?
C19 C18 H18 120.3 . . ?
C17 C18 H18 120.3 . . ?
C20 C19 C18 119.9(4) . . ?
C20 C19 H19 120.1 . . ?
C18 C19 H19 120.1 . . ?
C19 C20 C21 120.8(4) . . ?
C19 C20 H20 119.6 . . ?
C21 C20 H20 119.6 . . ?
C20 C21 C16 121.1(4) . . ?
C20 C21 H21 119.5 . . ?
C16 C21 H21 119.5 . . ?
C23 C22 C27 117.8(3) . . ?
C23 C22 C1 120.8(3) . . ?
C27 C22 C1 121.3(3) . . ?
C24 C23 C22 121.5(4) . . ?
C24 C23 H23 119.3 . . ?
C22 C23 H23 119.3 . . ?
C25 C24 C23 120.0(4) . . ?
C25 C24 H24 120.0 . . ?
C23 C24 H24 120.0 . . ?
C24 C25 C26 119.7(4) . . ?
C24 C25 H25 120.2 . . ?
C26 C25 H25 120.2 . . ?
C25 C26 C27 120.9(4) . . ?
C25 C26 H26 119.6 . . ?
C27 C26 H26 119.6 . . ?
C26 C27 C22 120.1(4) . . ?
C26 C27 H27 119.9 . . ?
C22 C27 H27 119.9 . . ?

loop_
_geom_bond_atom_site_label_1
_geom_bond_atom_site_label_2
_geom_bond_distance
_geom_bond_site_symmetry_2
_geom_bond_publ_flag
O1 C4 1.207(4) . ?
O2 C6 1.423(4) . ?
O2 C7 1.425(3) . ?
C1 C2 1.335(4) . ?
C1 C16 1.481(4) . ?
C1 C22 1.501(4) . ?
C2 C3 1.495(4) . ?
C2 H2 0.9300 . ?
C3 C4 1.523(4) . ?
C3 C7 1.547(4) . ?
C3 C9 1.561(4) . ?
C4 C5 1.506(5) . ?
C5 C8 1.525(5) . ?
C5 C6 1.544(5) . ?
C5 H5 0.9800 . ?
C6 H6A 0.9700 . ?
C6 H6B 0.9700 . ?
C7 H7A 0.9700 . ?
C7 H7B 0.9700 . ?
C8 C9 1.552(4) . ?
C8 H8A 0.9700 . ?
C8 H8B 0.9700 . ?
C9 C10 1.510(4) . ?
C9 H9 0.9800 . ?
C10 C15 1.382(5) . ?
C10 C11 1.386(5) . ?
C11 C12 1.380(5) . ?
C11 H11 0.9300 . ?
C12 C13 1.364(6) . ?
C12 H12 0.9300 . ?
C13 C14 1.362(6) . ?
C13 H13 0.9300 . ?
C14 C15 1.397(6) . ?
C14 H14 0.9300 . ?
C15 H15 0.9300 . ?
C16 C21 1.390(4) . ?
C16 C17 1.392(5) . ?
C17 C18 1.390(5) . ?
C17 H17 0.9300 . ?
C18 C19 1.375(5) . ?
C18 H18 0.9300 . ?
C19 C20 1.366(6) . ?
C19 H19 0.9300 . ?
C20 C21 1.384(5) . ?
C20 H20 0.9300 . ?
C21 H21 0.9300 . ?
C22 C23 1.384(4) . ?
C22 C27 1.385(4) . ?
C23 C24 1.374(5) . ?
C23 H23 0.9300 . ?
C24 C25 1.361(6) . ?
C24 H24 0.9300 . ?
C25 C26 1.364(6) . ?
C25 H25 0.9300 . ?
C26 C27 1.382(5) . ?
C26 H26 0.9300 . ?
C27 H27 0.9300 . ?

loop_
_geom_torsion_atom_site_label_1
_geom_torsion_atom_site_label_2
_geom_torsion_atom_site_label_3
_geom_torsion_atom_site_label_4
_geom_torsion
_geom_torsion_site_symmetry_1
_geom_torsion_site_symmetry_2
_geom_torsion_site_symmetry_3
_geom_torsion_site_symmetry_4
_geom_torsion_publ_flag
C16 C1 C2 C3 176.5(3) . . . . ?
C22 C1 C2 C3 -4.8(6) . . . . ?
C1 C2 C3 C4 -128.0(4) . . . . ?
C1 C2 C3 C7 -10.7(5) . . . . ?
C1 C2 C3 C9 120.1(4) . . . . ?
C2 C3 C4 O1 20.5(5) . . . . ?
C7 C3 C4 O1 -104.9(4) . . . . ?
C9 C3 C4 O1 140.2(4) . . . . ?
C2 C3 C4 C5 -164.3(3) . . . . ?
C7 C3 C4 C5 70.3(3) . . . . ?
C9 C3 C4 C5 -44.5(3) . . . . ?
O1 C4 C5 C8 -143.8(4) . . . . ?
C3 C4 C5 C8 41.0(3) . . . . ?
O1 C4 C5 C6 100.6(4) . . . . ?
C3 C4 C5 C6 -74.6(3) . . . . ?
C7 O2 C6 C5 -55.9(4) . . . . ?
C4 C5 C6 O2 66.0(3) . . . . ?
C8 C5 C6 O2 -44.2(4) . . . . ?
C6 O2 C7 C3 53.0(4) . . . . ?
C2 C3 C7 O2 -179.8(3) . . . . ?
C4 C3 C7 O2 -58.6(3) . . . . ?
C9 C3 C7 O2 48.4(3) . . . . ?
C4 C5 C8 C9 -20.2(3) . . . . ?
C6 C5 C8 C9 89.1(3) . . . . ?
C5 C8 C9 C10 -137.6(3) . . . . ?
C5 C8 C9 C3 -7.0(3) . . . . ?
C2 C3 C9 C10 -79.5(4) . . . . ?
C4 C3 C9 C10 162.7(3) . . . . ?
C7 C3 C9 C10 54.0(4) . . . . ?
C2 C3 C9 C8 148.7(3) . . . . ?
C4 C3 C9 C8 30.9(3) . . . . ?
C7 C3 C9 C8 -77.8(3) . . . . ?
C8 C9 C10 C15 -143.8(3) . . . . ?
C3 C9 C10 C15 90.7(4) . . . . ?
C8 C9 C10 C11 34.1(5) . . . . ?
C3 C9 C10 C11 -91.4(4) . . . . ?
C15 C10 C11 C12 -0.2(6) . . . . ?
C9 C10 C11 C12 -178.1(4) . . . . ?
C10 C11 C12 C13 1.3(7) . . . . ?
C11 C12 C13 C14 -2.0(8) . . . . ?
C12 C13 C14 C15 1.5(7) . . . . ?
C11 C10 C15 C14 -0.3(6) . . . . ?
C9 C10 C15 C14 177.7(3) . . . . ?
C13 C14 C15 C10 -0.4(6) . . . . ?
C2 C1 C16 C21 152.7(3) . . . . ?
C22 C1 C16 C21 -26.1(4) . . . . ?
C2 C1 C16 C17 -26.3(5) . . . . ?
C22 C1 C16 C17 154.9(3) . . . . ?
C21 C16 C17 C18 -3.1(5) . . . . ?
C1 C16 C17 C18 176.0(3) . . . . ?
C16 C17 C18 C19 2.1(6) . . . . ?
C17 C18 C19 C20 0.0(6) . . . . ?
C18 C19 C20 C21 -0.9(6) . . . . ?
C19 C20 C21 C16 -0.2(6) . . . . ?
C17 C16 C21 C20 2.2(5) . . . . ?
C1 C16 C21 C20 -176.9(3) . . . . ?
C2 C1 C22 C23 108.0(4) . . . . ?
C16 C1 C22 C23 -73.3(4) . . . . ?
C2 C1 C22 C27 -76.0(4) . . . . ?
C16 C1 C22 C27 102.7(3) . . . . ?
C27 C22 C23 C24 2.2(5) . . . . ?
C1 C22 C23 C24 178.4(3) . . . . ?
C22 C23 C24 C25 -1.5(6) . . . . ?
C23 C24 C25 C26 -0.3(6) . . . . ?
C24 C25 C26 C27 1.3(6) . . . . ?
C25 C26 C27 C22 -0.6(6) . . . . ?
C23 C22 C27 C26 -1.2(5) . . . . ?
C1 C22 C27 C26 -177.3(3) . . . . ?
